data_7107024
loop_
_publ_author_name
'Bappaditya Gole'
'Arun Kumar Bar'
'Partha Sarathi Mukherjee'

_publ_section_title
;
 Fluorescent metal-organic framework for selective sensing of
 nitroaromatic explosives
;
_journal_name_full Chem.Commun.
_journal_page_first 12137
_journal_paper_doi 10.1039/c1cc15594f
_journal_volume 47
_journal_year 2011
_chemical_formula_moiety 'C34 H14 O16 Zn4, 3(C4 H9 N O), 3(C2 H6 O), 6(O)'
_chemical_formula_sum 'C52 H59 N3 O28 Zn4'
_chemical_formula_weight 1435.58
_chemical_name_systematic
;
?
;
_space_group_IT_number 33
_symmetry_cell_setting orthorhombic
_symmetry_space_group_name_Hall 'P 2c -2n'
_symmetry_space_group_name_H-M 'P n a 21'
_atom_sites_solution_hydrogens geom
_atom_sites_solution_primary direct
_atom_sites_solution_secondary difmap
_audit_creation_method SHELXL-97
_cell_angle_alpha 90.00
_cell_angle_beta 90.00
_cell_angle_gamma 90.00
_cell_formula_units_Z 4
_cell_length_a 21.312(3)
_cell_length_b 11.2949(15)
_cell_length_c 29.097(4)
_cell_measurement_temperature 90(2)
_cell_volume 7004.1(17)
_computing_cell_refinement 'Bruker SMART'
_computing_data_collection 'Bruker SMART'
_computing_data_reduction 'SHELXS97 (Sheldrick, 2008)'
_computing_molecular_graphics 'ORTEP-3 for Windows (Farrugia, 1999)'
_computing_publication_material WinGX
_computing_structure_refinement 'SHELXL-97 (Sheldrick, 2008)'
_computing_structure_solution 'SHELXL97 (Sheldrick, 2008)'
_diffrn_ambient_temperature 90(2)
_diffrn_measured_fraction_theta_full 0.999
_diffrn_measured_fraction_theta_max 0.999
_diffrn_measurement_device_type 'CCD area detector'
_diffrn_measurement_method 'phi and omega scans'
_diffrn_radiation_monochromator graphite
_diffrn_radiation_source 'fine-focus sealed tube'
_diffrn_radiation_type MoK\a
_diffrn_radiation_wavelength 0.71073
_diffrn_reflns_av_R_equivalents 0.0373
_diffrn_reflns_av_sigmaI/netI 0.0027
_diffrn_reflns_limit_h_max 26
_diffrn_reflns_limit_h_min 0
_diffrn_reflns_limit_k_max 13
_diffrn_reflns_limit_k_min -3
_diffrn_reflns_limit_l_max 35
_diffrn_reflns_limit_l_min 0
_diffrn_reflns_number 7027
_diffrn_reflns_theta_full 26.00
_diffrn_reflns_theta_max 26.00
_diffrn_reflns_theta_min 1.40
_exptl_absorpt_coefficient_mu 1.430
_exptl_absorpt_correction_T_max 0.879
_exptl_absorpt_correction_T_min 0.773
_exptl_absorpt_correction_type empirical
_exptl_absorpt_process_details 'SADABS: Blessing, R. (1995), Acta Cryst., A51, 33'
_exptl_crystal_colour colourless
_exptl_crystal_density_diffrn 1.361
_exptl_crystal_density_method 'not measured'
_exptl_crystal_description block
_exptl_crystal_F_000 2944.0
_exptl_crystal_size_max 0.18
_exptl_crystal_size_mid 0.15
_exptl_crystal_size_min 0.09
_refine_diff_density_max 0.726
_refine_diff_density_min -0.314
_refine_diff_density_rms 0.069
_refine_ls_abs_structure_details 'Flack H D (1983), Acta Cryst. A39, 876-881'
_refine_ls_abs_structure_Flack -0.001(8)
_refine_ls_extinction_method none
_refine_ls_goodness_of_fit_ref 1.122
_refine_ls_hydrogen_treatment mixed
_refine_ls_matrix_type fullcycle
_refine_ls_number_parameters 796
_refine_ls_number_reflns 7024
_refine_ls_number_restraints 23
_refine_ls_restrained_S_all 1.220
_refine_ls_R_factor_all 0.0215
_refine_ls_R_factor_gt 0.0215
_refine_ls_shift/su_max 7.071
_refine_ls_shift/su_mean 0.872
_refine_ls_structure_factor_coef Fsqd
_refine_ls_weighting_details 'calc w=1/[\s^2^(Fo^2^)+(0.0604P)^2^+0.4896P] where P=(Fo^2^+2Fc^2^)/3'
_refine_ls_weighting_scheme calc
_refine_ls_wR_factor_gt 0.0723
_refine_ls_wR_factor_ref 0.0723
_reflns_number_gt 7023
_reflns_number_total 7028
_reflns_threshold_expression >2\s(I)
_cod_data_source_file c1cc15594f.txt
_cod_data_source_block bght76a
_cod_database_code 7107024

loop_
_symmetry_equiv_pos_as_xyz
'x, y, z'
'-x, -y, z+1/2'
'x+1/2, -y+1/2, z'
'-x+1/2, y+1/2, z+1/2'

loop_
_atom_site_label
_atom_site_type_symbol
_atom_site_fract_x
_atom_site_fract_y
_atom_site_fract_z
_atom_site_U_iso_or_equiv
_atom_site_adp_type
_atom_site_occupancy
_atom_site_symmetry_multiplicity
_atom_site_calc_flag
_atom_site_refinement_flags
Zn1 Zn 0.16450(3) 0.38376(4) 0.32562(14) 0.02681(15) Uani 1 1 d .
Zn2 Zn 0.09925(2) 0.24182(4) 0.24062(13) 0.02688(14) Uani 1 1 d .
Zn3 Zn 0.10486(2) 0.51473(4) 0.23911(14) 0.02964(15) Uani 1 1 d .
Zn4 Zn 0.01585(3) 0.34597(6) 0.31439(14) 0.04057(16) Uani 1 1 d .
O1 O 0.09147(15) 0.3779(2) 0.28064(19) 0.0257(6) Uani 1 1 d .
O2 O 0.1036(2) 0.3668(4) 0.3855(2) 0.0522(11) Uani 1 1 d .
O3 O 0.0254(3) 0.2476(5) 0.3694(2) 0.0679(14) Uani 1 1 d .
O4 O -0.01632(14) -0.1898(3) 0.71856(19) 0.0349(7) Uani 1 1 d .
O5 O 0.04327(18) -0.2466(4) 0.77767(18) 0.0476(10) Uani 1 1 d .
O6 O 0.2326(2) 0.3749(4) 0.2777(2) 0.0456(10) Uani 1 1 d .
O7 O 0.19975(15) 0.5037(3) 0.22339(18) 0.0334(7) Uani 1 1 d .
O8 O 0.14349(18) 0.2643(4) 0.18156(19) 0.0443(9) Uani 1 1 d .
O9 O 0.09676(19) 0.4465(4) 0.17256(18) 0.0473(9) Uani 1 1 d .
O10 O 0.16321(18) 0.5637(3) 0.33482(19) 0.0381(8) Uani 1 1 d .
O11 O 0.12062(18) 0.6621(3) 0.27549(19) 0.0374(8) Uani 1 1 d .
O12 O 0.1679(2) 0.1950(3) 0.3318(2) 0.0481(10) Uani 1 1 d .
O13 O 0.13007(17) 0.0967(3) 0.26998(17) 0.0300(7) Uani 1 1 d .
O14 O 0.2354(3) 0.3855(4) 0.3762(3) 0.0644(15) Uani 1 1 d .
O15 O 0.0158(2) 0.5836(4) 0.2281(2) 0.0560(11) Uani 1 1 d .
O16 O -0.0342(3) 0.4805(6) 0.3378(3) 0.0798(16) Uani 1 1 d .
C1 C 0.0707(3) 0.2823(6) 0.3947(2) 0.0536(15) Uani 1 1 d .
C2 C 0.0850(3) 0.2183(5) 0.4394(3) 0.0475(12) Uani 1 1 d .
C3 C 0.0393(4) 0.1354(10) 0.4564(3) 0.088(3) Uani 1 1 d .
H3 H 0.0025 0.1206 0.4402 0.106 Uiso 1 1 calc R
C4 C 0.0520(4) 0.0770(9) 0.4985(3) 0.084(3) Uani 1 1 d .
H4 H 0.0223 0.0253 0.5106 0.101 Uiso 1 1 calc R
C5 C 0.1089(4) 0.0957(8) 0.5225(3) 0.0601(17) Uani 1 1 d .
C6 C 0.1497(4) 0.1727(10) 0.5029(3) 0.077(3) Uani 1 1 d .
H6 H 0.1883 0.1834 0.5172 0.092 Uiso 1 1 calc R
C7 C 0.1377(3) 0.2395(7) 0.4614(3) 0.0608(17) Uani 1 1 d .
H7 H 0.1662 0.2954 0.4507 0.073 Uiso 1 1 calc R
C8 C 0.1152(4) 0.0498(6) 0.5682(3) 0.065(2) Uani 1 1 d .
C9 C 0.1249(4) 0.0109(6) 0.6035(3) 0.0563(15) Uani 1 1 d .
C10 C 0.1340(3) -0.0449(6) 0.6494(2) 0.0500(14) Uani 1 1 d .
C11 C 0.0855(2) -0.0911(6) 0.6714(2) 0.0479(13) Uani 1 1 d .
H11 H 0.0463 -0.0895 0.6574 0.057 Uiso 1 1 calc R
C12 C 0.0912(2) -0.1428(5) 0.7155(2) 0.0374(10) Uani 1 1 d .
C13 C 0.1488(2) -0.1364(5) 0.7397(3) 0.0381(10) Uani 1 1 d .
H13 H 0.1540 -0.1718 0.7683 0.046 Uiso 1 1 calc R
C14 C 0.1983(2) -0.0733(4) 0.7180(2) 0.0328(9) Uani 1 1 d .
C15 C 0.1906(3) -0.0240(6) 0.6726(2) 0.0491(13) Uani 1 1 d .
H15 H 0.2223 0.0205 0.6591 0.059 Uiso 1 1 calc R
C16 C 0.0341(2) -0.1953(4) 0.7379(2) 0.0349(9) Uani 1 1 d .
C17 C 0.24031(19) 0.4344(4) 0.2418(2) 0.0326(9) Uani 1 1 d .
C18 C 0.1326(3) 0.3624(5) 0.1593(2) 0.0397(11) Uani 1 1 d .
C19 C 0.1589(2) 0.3672(5) 0.1131(2) 0.0340(10) Uani 1 1 d .
C20 C 0.1864(5) 0.2744(7) 0.0930(3) 0.073(2) Uani 1 1 d .
H20 H 0.1881 0.2032 0.1090 0.088 Uiso 1 1 calc R
C21 C 0.2120(3) 0.2791(6) 0.0504(2) 0.0528(14) Uani 1 1 d .
H21 H 0.2227 0.2087 0.0358 0.063 Uiso 1 1 calc R
C22 C 0.2221(5) 0.3789(5) 0.0292(3) 0.065(2) Uani 1 1 d .
C23 C 0.1909(6) 0.4811(6) 0.0479(3) 0.092(4) Uani 1 1 d .
H23 H 0.1880 0.5507 0.0309 0.110 Uiso 1 1 calc R
C24 C 0.1654(3) 0.4745(6) 0.0915(3) 0.0475(13) Uani 1 1 d .
H24 H 0.1525 0.5433 0.1063 0.057 Uiso 1 1 calc R
C25 C 0.2511(4) 0.3878(6) -0.0148(3) 0.064(2) Uani 1 1 d .
C26 C 0.2689(4) 0.3865(5) -0.0537(3) 0.0586(19) Uani 1 1 d .
C27 C 0.2043(4) 0.8820(5) 0.4001(3) 0.0559(18) Uani 1 1 d .
C28 C 0.1899(3) 0.7784(4) 0.3789(2) 0.0398(12) Uani 1 1 d .
H28 H 0.1970 0.7073 0.3941 0.048 Uiso 1 1 calc R
C29 C 0.1654(2) 0.7766(4) 0.3359(2) 0.0325(10) Uani 1 1 d .
C30 C 0.1527(3) 0.8834(4) 0.3132(3) 0.0370(12) Uani 1 1 d .
H30 H 0.1349 0.8811 0.2841 0.044 Uiso 1 1 calc R
C31 C 0.1659(2) -0.0076(4) 0.3329(2) 0.0341(10) Uani 1 1 d .
C32 C 0.1913(3) 0.9889(4) 0.3774(2) 0.0358(11) Uani 1 1 d .
H32 H 0.1998 1.0599 0.3924 0.043 Uiso 1 1 calc R
C33 C 0.1479(2) 0.6578(4) 0.3134(2) 0.0339(10) Uani 1 1 d .
C34 C 0.1565(2) 0.0984(5) 0.3105(3) 0.0345(11) Uani 1 1 d .
O1A O -0.0240(5) 0.6964(5) 0.3045(3) 0.111(3) Uani 1 1 d .
N1A N -0.0109(18) 0.910(3) 0.3135(12) 0.266(17) Uani 1 1 d D
C1A C -0.0031(11) 0.807(3) 0.3394(9) 0.27(2) Uani 1 1 d D
C2A C -0.0132(9) 0.915(2) 0.2673(11) 0.192(10) Uani 1 1 d D
H2A1 H -0.0188 0.9963 0.2580 0.287 Uiso 1 1 calc R
H2A2 H -0.0476 0.8687 0.2563 0.287 Uiso 1 1 calc R
H2A3 H 0.0253 0.8856 0.2547 0.287 Uiso 1 1 calc R
C3A C 0.0128(16) 0.780(3) 0.3860(7) 0.218(14) Uani 1 1 d D
H3A1 H 0.0135 0.6958 0.3902 0.327 Uiso 1 1 calc R
H3A2 H -0.0179 0.8144 0.4062 0.327 Uiso 1 1 calc R
H3A3 H 0.0534 0.8121 0.3930 0.327 Uiso 1 1 calc R
C4A C -0.001(2) 1.013(3) 0.3415(15) 0.38(4) Uani 1 1 d D
H4A1 H -0.0005 0.9907 0.3734 0.571 Uiso 1 1 calc R
H4A2 H -0.0334 1.0694 0.3361 0.571 Uiso 1 1 calc R
H4A3 H 0.0392 1.0477 0.3338 0.571 Uiso 1 1 calc R
C7A C 0.353(4) 0.524(4) 0.364(3) 0.27(3) Uani 1 1 d D
H7A1 H 0.3670 0.4882 0.3923 0.404 Uiso 1 1 calc R
H7A2 H 0.3843 0.5144 0.3409 0.404 Uiso 1 1 calc R
H7A3 H 0.3147 0.4863 0.3544 0.404 Uiso 1 1 calc R
N6A N 0.1114(17) 0.854(4) 0.1536(12) 0.232(13) Uani 1 1 d D
C21A C 0.0651(14) 0.913(5) 0.1808(19) 0.44(4) Uani 1 1 d .
H21A H 0.0392 0.9615 0.1613 0.661 Uiso 1 1 calc R
H21B H 0.0855 0.9627 0.2032 0.661 Uiso 1 1 calc R
H21C H 0.0395 0.8558 0.1963 0.661 Uiso 1 1 calc R
C22A C 0.1569(19) 0.773(2) 0.1621(16) 0.263(18) Uani 1 1 d .
H22A H 0.1440 0.7227 0.1868 0.394 Uiso 1 1 calc R
H22B H 0.1949 0.8134 0.1704 0.394 Uiso 1 1 calc R
H22C H 0.1640 0.7268 0.1350 0.394 Uiso 1 1 calc R
C3S C -0.0460(13) 0.671(5) 0.5236(14) 0.39(6) Uani 1 1 d D
H3S1 H -0.0845 0.6481 0.5389 0.468 Uiso 1 1 calc R
H3S2 H -0.0568 0.7266 0.4993 0.468 Uiso 1 1 calc R
C1S C -0.114(2) 0.353(2) 0.4116(19) 0.48(6) Uani 1 1 d D
H1S1 H -0.0837 0.3045 0.3951 0.570 Uiso 1 1 calc R
H1S2 H -0.1491 0.3651 0.3911 0.570 Uiso 1 1 calc R
O5A O 0.2453(15) 0.5251(18) 0.4508(7) 0.293(16) Uani 1 1 d D
O3A O 0.9152(13) 0.433(3) 0.1804(19) 0.42(4) Uani 1 1 d D
O21W O 0.1317(4) 0.6611(8) 0.5065(3) 0.097(2) Uani 1 1 d .
O22W O 0.0638(4) 0.3200(8) 0.6105(3) 0.101(2) Uani 1 1 d .
O23W O 0.1278(4) 0.4382(8) 0.5529(3) 0.101(2) Uani 1 1 d .
C2S C -0.0865(15) 0.461(3) 0.4184(13) 0.221(11) Uani 1 1 d D
H2S1 H -0.0575 0.4767 0.3939 0.331 Uiso 1 1 calc R
H2S2 H -0.0645 0.4609 0.4472 0.331 Uiso 1 1 calc R
H2S3 H -0.1183 0.5211 0.4188 0.331 Uiso 1 1 calc R
O7W O 0.250(2) 0.459(3) 0.5371(16) 0.39(3) Uani 1 1 d D
O8W O 0.211(3) 0.316(3) 0.6215(9) 0.42(4) Uani 1 1 d .
O1S O -0.137(2) 0.282(3) 0.450(2) 0.50(4) Uani 1 1 d D
C23A C 0.121(2) 0.931(4) 0.1171(18) 0.28(2) Uani 1 1 d D
C4S C -0.019(3) 0.577(5) 0.505(3) 0.61(7) Uani 1 1 d D
H4S1 H -0.0473 0.5400 0.4841 0.922 Uiso 1 1 calc R
H4S2 H -0.0087 0.5215 0.5294 0.922 Uiso 1 1 calc R
H4S3 H 0.0187 0.5998 0.4897 0.922 Uiso 1 1 calc R
C8A C 0.372(4) 0.676(9) 0.413(3) 0.35(5) Uani 1 1 d D
H8A1 H 0.3813 0.6058 0.4301 0.525 Uiso 1 1 calc R
H8A2 H 0.3459 0.7275 0.4305 0.525 Uiso 1 1 calc R
H8A3 H 0.4110 0.7163 0.4057 0.525 Uiso 1 1 calc R
C10A C 0.8181(11) 0.4142(13) 0.2084(8) 0.167(8) Uani 1 1 d .
H10A H 0.7755 0.3900 0.2032 0.251 Uiso 1 1 calc R
H10B H 0.8187 0.4950 0.2187 0.251 Uiso 1 1 calc R
H10C H 0.8366 0.3645 0.2315 0.251 Uiso 1 1 calc R
O6A O 0.092(2) 0.866(4) 0.0712(14) 0.40(3) Uani 1 1 d .
O2A O 0.344(2) 0.819(6) 0.3554(18) 0.35(3) Uani 1 1 d D
C24A C 0.085(5) 1.036(8) 0.120(3) 0.62(12) Uani 1 1 d D
H24A H 0.0949 1.0866 0.0948 0.937 Uiso 1 1 calc R
H24B H 0.0952 1.0757 0.1486 0.937 Uiso 1 1 calc R
H24C H 0.0414 1.0164 0.1199 0.937 Uiso 1 1 calc R
O4S O -0.007(2) 0.726(4) 0.5543(16) 0.43(5) Uani 1 1 d D
C9A C 0.859(2) 0.402(3) 0.160(2) 0.44(5) Uani 1 1 d D
H9A1 H 0.8592 0.3222 0.1475 0.531 Uiso 1 1 calc R
H9A2 H 0.8456 0.4579 0.1363 0.531 Uiso 1 1 calc R
C6A C 0.303(6) 0.689(15) 0.287(3) 0.69(11) Uani 1 1 d D
H6A1 H 0.2936 0.7619 0.2712 1.040 Uiso 1 1 calc R
H6A2 H 0.2658 0.6397 0.2867 1.040 Uiso 1 1 calc R
H6A3 H 0.3363 0.6488 0.2716 1.040 Uiso 1 1 calc R
N2A N 0.342(3) 0.645(5) 0.372(3) 0.47(8) Uani 1 1 d D
H3S H 0.927(5) 0.483(10) 0.208(3) 0.02(2) Uiso 1 1 d .
H2S H 0.013(3) 0.686(7) 0.585(2) 0.06(2) Uiso 1 1 d D
H1S H -0.111(3) 0.321(8) 0.4726(17) 0.057(19) Uiso 1 1 d D
C5A C 0.321(11) 0.714(6) 0.335(4) 1.18(19) Uani 1 1 d D

loop_
_atom_site_aniso_label
_atom_site_aniso_U_11
_atom_site_aniso_U_22
_atom_site_aniso_U_33
_atom_site_aniso_U_23
_atom_site_aniso_U_13
_atom_site_aniso_U_12
Zn1 0.0363(3) 0.0164(3) 0.0278(3) 0.00126(17) -0.0063(2) -0.00454(15)
Zn2 0.0385(3) 0.0216(2) 0.0206(2) 0.00000(19) 0.0015(2) -0.00281(16)
Zn3 0.0325(2) 0.0241(2) 0.0323(3) -0.0043(2) -0.0087(2) 0.00127(16)
Zn4 0.0473(3) 0.0409(3) 0.0335(3) -0.0046(3) 0.0007(2) -0.0061(2)
O1 0.0249(14) 0.0193(14) 0.0330(17) 0.0027(10) -0.0052(13) 0.0053(10)
O2 0.061(3) 0.064(3) 0.032(2) 0.0082(18) -0.0044(18) -0.0070(19)
O3 0.087(3) 0.081(3) 0.036(2) 0.015(2) -0.001(2) -0.011(3)
O4 0.0278(14) 0.0388(17) 0.0383(19) 0.0000(15) -0.0073(13) -0.0057(12)
O5 0.0401(18) 0.077(3) 0.0256(16) 0.0193(18) 0.0041(14) -0.0148(17)
O6 0.045(2) 0.054(2) 0.037(2) 0.0155(16) -0.0012(18) 0.0161(16)
O7 0.0279(14) 0.0360(17) 0.0363(16) 0.0049(13) 0.0061(13) -0.0051(12)
O8 0.0402(18) 0.064(2) 0.0286(17) 0.0113(16) 0.0138(15) 0.0032(17)
O9 0.053(2) 0.065(2) 0.0247(16) 0.0020(17) 0.0022(14) 0.0248(19)
O10 0.064(2) 0.0167(15) 0.0338(18) -0.0034(13) -0.0239(15) -0.0035(13)
O11 0.0443(18) 0.0197(15) 0.048(2) -0.0025(14) -0.0101(16) -0.0008(13)
O12 0.077(2) 0.0066(13) 0.061(3) 0.0041(16) -0.023(2) -0.0074(13)
O13 0.0520(19) 0.0201(12) 0.0179(14) -0.0046(11) -0.0106(13) -0.0003(13)
O14 0.061(3) 0.061(3) 0.071(4) 0.012(2) -0.033(3) 0.003(2)
O15 0.056(2) 0.050(2) 0.062(3) -0.013(2) -0.009(2) 0.0263(19)
O16 0.081(3) 0.081(4) 0.078(4) 0.001(3) 0.027(3) 0.012(3)
C1 0.047(3) 0.072(4) 0.041(3) -0.014(3) -0.011(2) -0.012(3)
C2 0.051(3) 0.040(2) 0.052(3) 0.006(2) -0.002(3) -0.002(2)
C3 0.070(5) 0.153(8) 0.041(4) 0.043(4) -0.028(3) -0.067(5)
C4 0.070(4) 0.106(7) 0.077(5) 0.062(5) 0.031(4) 0.001(4)
C5 0.068(4) 0.073(4) 0.039(3) 0.029(3) 0.006(3) -0.005(3)
C6 0.059(4) 0.136(8) 0.035(3) 0.019(4) -0.005(3) 0.010(5)
C7 0.053(3) 0.078(5) 0.052(4) 0.013(3) 0.007(3) -0.006(3)
C8 0.121(6) 0.038(3) 0.038(3) -0.003(3) 0.030(4) -0.004(3)
C9 0.068(4) 0.057(3) 0.044(4) 0.016(3) -0.010(3) 0.006(3)
C10 0.043(3) 0.076(4) 0.031(2) 0.030(3) 0.012(2) 0.001(3)
C11 0.027(2) 0.072(3) 0.044(3) 0.023(3) -0.015(2) -0.015(2)
C12 0.039(2) 0.034(2) 0.039(3) 0.009(2) -0.004(2) -0.008(2)
C13 0.0222(18) 0.044(2) 0.048(3) 0.005(2) -0.002(2) -0.0020(17)
C14 0.040(2) 0.033(2) 0.026(2) 0.0160(18) 0.0109(18) -0.0012(17)
C15 0.035(3) 0.063(3) 0.049(3) 0.019(3) -0.010(2) 0.001(2)
C16 0.037(2) 0.041(2) 0.027(2) -0.002(2) 0.0011(19) -0.0205(19)
C17 0.0269(17) 0.0258(18) 0.045(2) 0.0112(19) -0.0018(19) 0.0086(14)
C18 0.043(3) 0.054(3) 0.022(2) 0.001(2) -0.0077(19) -0.015(2)
C19 0.042(2) 0.036(2) 0.025(2) -0.0090(19) 0.0059(19) -0.0026(17)
C20 0.093(6) 0.063(4) 0.064(4) 0.029(4) 0.021(4) 0.005(4)
C21 0.076(4) 0.050(3) 0.032(3) -0.012(2) 0.014(3) 0.009(3)
C22 0.137(8) 0.037(3) 0.022(3) -0.0024(19) 0.007(4) -0.001(3)
C23 0.192(10) 0.034(3) 0.050(4) 0.002(3) 0.076(6) 0.032(4)
C24 0.056(3) 0.047(3) 0.040(3) 0.013(3) 0.010(2) 0.002(2)
C25 0.078(5) 0.062(4) 0.051(4) 0.014(3) 0.050(4) 0.006(3)
C26 0.080(5) 0.036(3) 0.060(5) -0.003(2) 0.032(4) -0.001(2)
C27 0.081(5) 0.051(4) 0.035(3) 0.006(2) -0.035(3) -0.002(3)
C28 0.081(4) 0.0151(19) 0.023(2) 0.0075(16) -0.020(2) 0.010(2)
C29 0.043(2) 0.018(2) 0.036(3) -0.0030(18) -0.0013(18) -0.0097(17)
C30 0.045(3) 0.037(3) 0.029(3) 0.0022(19) -0.010(2) 0.0056(17)
C31 0.049(3) 0.021(2) 0.032(2) 0.0039(19) -0.0039(19) -0.0119(17)
C32 0.061(3) 0.0183(19) 0.028(2) 0.0069(17) -0.024(2) -0.0013(18)
C33 0.046(2) 0.024(2) 0.032(2) -0.0143(19) 0.005(2) -0.0122(18)
C34 0.041(2) 0.027(2) 0.036(3) -0.002(2) 0.000(2) 0.0003(17)
O1A 0.203(9) 0.048(3) 0.083(5) -0.021(3) 0.019(5) 0.001(4)
N1A 0.25(4) 0.37(5) 0.17(3) -0.02(3) -0.05(3) 0.08(3)
C1A 0.127(15) 0.31(4) 0.38(7) 0.10(5) -0.01(3) 0.08(2)
C2A 0.098(11) 0.17(2) 0.31(3) -0.01(2) -0.029(14) -0.037(12)
C3A 0.27(3) 0.30(4) 0.085(11) 0.023(17) -0.041(15) 0.05(3)
C4A 0.24(4) 0.19(3) 0.71(12) -0.12(6) -0.09(6) 0.01(3)
C7A 0.28(9) 0.24(4) 0.29(7) -0.03(5) 0.07(6) 0.00(5)
N6A 0.23(3) 0.29(4) 0.18(3) 0.02(3) -0.03(2) -0.01(3)
C21A 0.18(2) 0.65(8) 0.49(7) 0.02(6) 0.15(3) 0.27(4)
C22A 0.30(4) 0.14(2) 0.35(4) 0.03(2) -0.05(3) 0.09(2)
C3S 0.18(2) 0.78(15) 0.21(5) -0.23(7) 0.09(3) -0.23(5)
C1S 0.85(12) 0.17(2) 0.41(14) 0.07(4) 0.32(10) 0.29(5)
O5A 0.49(4) 0.177(16) 0.207(18) -0.043(13) -0.21(2) -0.07(2)
O3A 0.169(16) 0.24(3) 0.85(10) 0.33(5) 0.04(4) 0.09(2)
O21W 0.098(5) 0.094(5) 0.098(5) 0.003(4) -0.002(4) 0.002(4)
O22W 0.102(5) 0.102(5) 0.099(5) 0.001(4) 0.000(4) -0.002(4)
O23W 0.101(5) 0.106(6) 0.096(5) -0.004(5) 0.001(4) 0.000(4)
C2S 0.25(3) 0.19(2) 0.22(3) -0.01(2) 0.03(2) 0.02(2)
O7W 0.41(5) 0.25(3) 0.51(7) 0.14(4) -0.05(5) -0.01(3)
O8W 0.77(11) 0.32(3) 0.181(19) 0.11(2) -0.02(4) 0.23(5)
O1S 0.58(7) 0.39(6) 0.52(11) 0.06(7) -0.03(7) 0.27(5)
C23A 0.23(3) 0.25(5) 0.35(7) -0.01(5) -0.03(4) -0.06(4)
C4S 0.59(9) 0.39(7) 0.87(17) 0.11(10) 0.38(11) 0.36(7)
C8A 0.32(10) 0.36(11) 0.37(8) -0.14(8) 0.11(7) 0.01(9)
C10A 0.202(18) 0.064(6) 0.24(2) 0.066(10) -0.017(16) 0.029(10)
O6A 0.40(6) 0.53(7) 0.28(4) 0.00(4) -0.18(4) -0.24(5)
O2A 0.22(4) 0.56(8) 0.26(5) -0.07(6) -0.03(3) -0.06(4)
C24A 0.5(2) 0.69(18) 0.64(19) 0.32(16) -0.32(17) -0.07(15)
O4S 0.35(9) 0.55(7) 0.40(11) -0.13(8) 0.00(9) -0.04(6)
C9A 0.63(10) 0.33(5) 0.36(8) 0.03(5) 0.11(8) 0.32(6)
C6A 0.65(13) 0.7(2) 0.7(2) 0.22(19) -0.10(15) -0.51(14)
N2A 0.29(7) 0.49(16) 0.6(2) -0.2(2) 0.18(11) -0.14(10)
C5A 2.0(5) 0.8(4) 0.8(4) -0.3(4) -1.0(3) 0.1(3)

loop_
_atom_type_symbol
_atom_type_description
_atom_type_scat_dispersion_real
_atom_type_scat_dispersion_imag
_atom_type_scat_source
C C 0.0033 0.0016 'International Tables Vol C Tables 4.2.6.8 and 6.1.1.4'
H H 0.0000 0.0000 'International Tables Vol C Tables 4.2.6.8 and 6.1.1.4'
N N 0.0061 0.0033 'International Tables Vol C Tables 4.2.6.8 and 6.1.1.4'
O O 0.0106 0.0060 'International Tables Vol C Tables 4.2.6.8 and 6.1.1.4'
Zn Zn 0.2839 1.4301 'International Tables Vol C Tables 4.2.6.8 and 6.1.1.4'

loop_
_geom_angle_atom_site_label_1
_geom_angle_atom_site_label_2
_geom_angle_atom_site_label_3
_geom_angle
_geom_angle_site_symmetry_1
_geom_angle_site_symmetry_3
O6 Zn1 O1 96.0(2) . .
O6 Zn1 O10 98.6(2) . .
O1 Zn1 O10 96.10(14) . .
O6 Zn1 O14 88.2(3) . .
O1 Zn1 O14 175.6(3) . .
O10 Zn1 O14 84.8(2) . .
O6 Zn1 O12 89.1(2) . .
O1 Zn1 O12 92.69(17) . .
O10 Zn1 O12 167.6(2) . .
O14 Zn1 O12 85.8(2) . .
O6 Zn1 O2 167.7(2) . .
O1 Zn1 O2 93.2(2) . .
O10 Zn1 O2 88.6(2) . .
O14 Zn1 O2 82.5(3) . .
O12 Zn1 O2 82.3(2) . .
O1 Zn2 O13 115.48(17) . .
O1 Zn2 O4 110.87(18) . 2_554
O13 Zn2 O4 101.12(19) . 2_554
O1 Zn2 O8 117.5(2) . .
O13 Zn2 O8 109.0(2) . .
O4 Zn2 O8 100.5(2) 2_554 .
O1 Zn2 Zn4 38.18(12) . .
O13 Zn2 Zn4 102.28(13) . .
O4 Zn2 Zn4 79.64(13) 2_554 .
O8 Zn2 Zn4 147.92(16) . .
O1 Zn2 Zn3 38.60(13) . .
O13 Zn2 Zn3 145.91(12) . .
O4 Zn2 Zn3 109.17(14) 2_554 .
O8 Zn2 Zn3 80.84(16) . .
Zn4 Zn2 Zn3 69.17(2) . .
O1 Zn3 O11 110.5(2) . .
O1 Zn3 O15 104.8(2) . .
O11 Zn3 O15 85.6(2) . .
O1 Zn3 O7 103.15(16) . .
O11 Zn3 O7 90.16(19) . .
O15 Zn3 O7 151.5(2) . .
O1 Zn3 O9 105.4(2) . .
O11 Zn3 O9 144.1(2) . .
O15 Zn3 O9 85.4(2) . .
O7 Zn3 O9 81.63(19) . .
O1 Zn3 Zn2 37.51(12) . .
O11 Zn3 Zn2 146.10(14) . .
O15 Zn3 Zn2 109.95(19) . .
O7 Zn3 Zn2 88.91(11) . .
O9 Zn3 Zn2 69.00(15) . .
O1 Zn4 O3 115.9(3) . .
O1 Zn4 O16 119.0(3) . .
O3 Zn4 O16 102.1(3) . .
O1 Zn4 O5 111.17(19) . 2_554
O3 Zn4 O5 100.6(3) . 2_554
O16 Zn4 O5 106.0(3) . 2_554
O1 Zn4 Zn2 38.50(11) . .
O3 Zn4 Zn2 107.3(2) . .
O16 Zn4 Zn2 149.3(2) . .
O5 Zn4 Zn2 76.85(14) 2_554 .
Zn2 O1 Zn4 103.33(17) . .
Zn2 O1 Zn3 103.9(2) . .
Zn4 O1 Zn3 125.34(18) . .
Zn2 O1 Zn1 110.34(17) . .
Zn4 O1 Zn1 108.6(2) . .
Zn3 O1 Zn1 104.86(17) . .
C1 O2 Zn1 126.0(6) . .
C1 O3 Zn4 112.1(6) . .
C16 O4 Zn2 128.9(4) . 2
C16 O5 Zn4 128.9(4) . 2
C17 O6 Zn1 130.2(4) . .
C17 O7 Zn3 126.9(4) . .
C18 O8 Zn2 117.1(5) . .
C18 O9 Zn3 120.2(4) . .
C33 O10 Zn1 140.0(4) . .
C33 O11 Zn3 120.9(4) . .
C34 O12 Zn1 143.4(5) . .
C34 O13 Zn2 121.6(4) . .
O2 C1 O3 123.5(8) . .
O2 C1 C2 116.5(6) . .
O3 C1 C2 119.9(7) . .
C7 C2 C3 121.8(8) . .
C7 C2 C1 120.1(7) . .
C3 C2 C1 118.0(7) . .
C4 C3 C2 118.2(8) . .
C3 C4 C5 121.3(8) . .
C6 C5 C8 124.2(10) . .
C6 C5 C4 116.0(8) . .
C8 C5 C4 118.9(8) . .
C5 C6 C7 124.8(9) . .
C2 C7 C6 117.6(9) . .
C9 C8 C5 174.6(12) . .
C8 C9 C10 176.4(11) . .
C11 C10 C15 120.2(6) . .
C11 C10 C9 119.9(7) . .
C15 C10 C9 118.3(7) . .
C10 C11 C12 122.4(6) . .
C13 C12 C11 120.2(6) . .
C13 C12 C16 120.5(6) . .
C11 C12 C16 119.2(6) . .
C12 C13 C14 116.6(7) . .
C13 C14 C15 121.1(6) . .
C13 C14 C17 118.4(5) . 4_545
C15 C14 C17 120.4(5) . 4_545
C10 C15 C14 118.3(6) . .
O4 C16 O5 124.4(5) . .
O4 C16 C12 119.7(6) . .
O5 C16 C12 115.9(5) . .
O6 C17 O7 125.9(5) . .
O6 C17 C14 118.3(5) . 4_554
O7 C17 C14 115.8(5) . 4_554
O9 C18 O8 126.0(6) . .
O9 C18 C19 118.7(6) . .
O8 C18 C19 114.9(7) . .
C20 C19 C24 116.7(7) . .
C20 C19 C18 122.9(7) . .
C24 C19 C18 119.6(6) . .
C19 C20 C21 123.0(9) . .
C22 C21 C20 122.3(8) . .
C21 C22 C25 124.0(8) . .
C21 C22 C23 116.0(9) . .
C25 C22 C23 118.9(7) . .
C24 C23 C22 119.0(8) . .
C23 C24 C19 120.5(8) . .
C26 C25 C22 171.4(13) . .
C25 C26 C27 175.4(13) . 4_544
C28 C27 C32 118.8(6) . .
C28 C27 C26 122.5(6) . 4
C32 C27 C26 118.7(7) . 4
C27 C28 C29 121.3(5) . .
C28 C29 C30 119.7(6) . .
C28 C29 C33 120.0(6) . .
C30 C29 C33 120.2(6) . .
C31 C30 C29 122.1(7) 1_565 .
C34 C31 C30 123.1(6) . 1_545
C34 C31 C32 121.1(6) . 1_545
C30 C31 C32 115.7(6) 1_545 1_545
C27 C32 C31 122.3(6) . 1_565
O10 C33 O11 125.7(5) . .
O10 C33 C29 117.1(6) . .
O11 C33 C29 117.1(6) . .
O12 C34 O13 122.2(6) . .
O12 C34 C31 118.9(7) . .
O13 C34 C31 118.5(6) . .
C2A N1A C1A 126(3) . .
C2A N1A C4A 122(3) . .
C1A N1A C4A 111(4) . .
N1A C1A C3A 136(4) . .
N1A C1A O1A 105(2) . .
C3A C1A O1A 119(3) . .
C22A N6A C23A 117(4) . .
C22A N6A C21A 135(4) . .
C23A N6A C21A 103(5) . .
C4S C3S O4S 111(6) . .
C2S C1S O1S 121(4) . .
C24A C23A N6A 113(6) . .
C24A C23A O6A 103(5) . .
N6A C23A O6A 107(3) . .
O3A C9A C10A 94(4) . .
C5A N2A C8A 131(7) . .
C5A N2A C7A 119(8) . .
C8A N2A C7A 107(8) . .
N2A C5A O2A 92(6) . .
N2A C5A C6A 134(10) . .
O2A C5A C6A 131(9) . .

loop_
_geom_bond_atom_site_label_1
_geom_bond_atom_site_label_2
_geom_bond_distance
_geom_bond_site_symmetry_2
Zn1 O6 2.015(6) .
Zn1 O1 2.034(4) .
Zn1 O10 2.050(4) .
Zn1 O14 2.109(6) .
Zn1 O12 2.141(4) .
Zn1 O2 2.181(6) .
Zn2 O1 1.935(4) .
Zn2 O13 1.962(4) .
Zn2 O4 1.970(4) 2_554
Zn2 O8 1.977(4) .
Zn2 Zn4 3.0250(11) .
Zn2 Zn3 3.0850(9) .
Zn3 O1 1.983(4) .
Zn3 O11 2.001(4) .
Zn3 O15 2.075(5) .
Zn3 O7 2.077(4) .
Zn3 O9 2.091(5) .
Zn4 O1 1.921(4) .
Zn4 O3 1.958(6) .
Zn4 O16 1.977(7) .
Zn4 O5 1.997(4) 2_554
O2 C1 1.214(10) .
O3 C1 1.276(10) .
O4 C16 1.214(8) .
O4 Zn2 1.970(4) 2
O5 C16 1.309(8) .
O5 Zn4 1.997(4) 2
O6 C17 1.251(8) .
O7 C17 1.284(7) .
O8 C18 1.304(9) .
O9 C18 1.279(9) .
O10 C33 1.274(9) .
O11 C33 1.248(9) .
O12 C34 1.278(9) .
O13 C34 1.306(8) .
C1 C2 1.518(11) .
C2 C7 1.315(13) .
C2 C3 1.438(11) .
C3 C4 1.419(12) .
C4 C5 1.415(16) .
C5 C6 1.356(15) .
C5 C8 1.434(11) .
C6 C7 1.447(13) .
C8 C9 1.136(12) .
C9 C10 1.488(9) .
C10 C11 1.324(9) .
C10 C15 1.402(10) .
C11 C12 1.415(10) .
C12 C13 1.418(9) .
C12 C16 1.501(8) .
C13 C14 1.421(8) .
C14 C15 1.443(8) .
C14 C17 1.483(8) 4_545
C17 C14 1.483(8) 4_554
C18 C19 1.458(9) .
C19 C20 1.335(13) .
C19 C24 1.373(10) .
C20 C21 1.357(12) .
C21 C22 1.303(12) .
C22 C25 1.425(12) .
C22 C23 1.440(11) .
C23 C24 1.382(10) .
C25 C26 1.194(13) .
C26 C27 1.460(11) 4_544
C27 C28 1.359(10) .
C27 C32 1.404(9) .
C27 C26 1.460(11) 4
C28 C29 1.353(9) .
C29 C30 1.402(9) .
C29 C33 1.539(7) .
C30 C31 1.386(9) 1_565
C31 C34 1.378(9) .
C31 C30 1.386(9) 1_545
C31 C32 1.404(8) 1_545
C32 C31 1.404(8) 1_565
O1A C1A 1.67(4) .
N1A C2A 1.35(4) .
N1A C1A 1.394(17) .
N1A C4A 1.440(19) .
C1A C3A 1.430(17) .
C7A N2A 1.410(18) .
N6A C22A 1.35(4) .
N6A C23A 1.390(18) .
N6A C21A 1.43(5) .
C3S C4S 1.326(14) .
C3S O4S 1.361(18) .
C1S C2S 1.37(2) .
C1S O1S 1.47(4) .
O3A C9A 1.387(18) .
C23A C24A 1.41(2) .
C23A O6A 1.64(6) .
C8A N2A 1.41(2) .
C10A C9A 1.67(6) .
O2A C5A 1.42(2) .
C6A C5A 1.47(6) .
N2A C5A 1.40(2) .
